data_7034164
loop_
_publ_author_name
'Heindl, Claudia'
'Kuntz, Andrea'
'Peresypkina, Eugenia V.'
'Virovets, Alexander V.'
'Zabel, Manfred'
'L\"udeker, David'
'Brunklaus, Gunther'
'Scheer, Manfred'

_publ_section_title
;
 Unexpected fragmentations of triphosphaferrocene - formation of
 supramolecular assemblies containing the (1,2,4-P3C2Mes2)(-) ligand.
;
_journal_issue 14
_journal_name_full 'Dalton transactions (Cambridge, England : 2003)'
_journal_page_first 6502
_journal_page_last 6509
_journal_paper_doi 10.1039/c5dt00303b
_journal_volume 44
_journal_year 2015
_chemical_formula_moiety 'C34 H43 Cu5 I4 N7 P3, 0.5(C7 H8), 2.5(C2 H3 N)'
_chemical_formula_structural '[Cu4 (Me C N)4 I4){P3 C2 (Mes)2}(Cu(Me C N)3)]*0.5(C7 H8)*2.5(C2 H3 N)'
_chemical_formula_sum 'C42.5 H54.5 Cu5 I4 N9.5 P3'
_chemical_formula_weight 1616.67
_chemical_name_systematic
; 
 ? 
;
_space_group_IT_number 2
_symmetry_cell_setting triclinic
_symmetry_space_group_name_Hall '-P 1'
_symmetry_space_group_name_H-M 'P -1'
_atom_sites_solution_hydrogens geom
_atom_sites_solution_primary direct
_atom_sites_solution_secondary difmap
_audit_creation_method SHELXL-97
_audit_update_record
;
2015-01-15 deposited with the CCDC.
2015-02-24 downloaded from the CCDC.
;
_cell_angle_alpha 83.695(2)
_cell_angle_beta 77.946(2)
_cell_angle_gamma 80.480(2)
_cell_formula_units_Z 2
_cell_length_a 13.4384(3)
_cell_length_b 14.3484(2)
_cell_length_c 15.5780(4)
_cell_measurement_reflns_used 20653
_cell_measurement_temperature 123(2)
_cell_measurement_theta_max 66.5790
_cell_measurement_theta_min 4.0070
_cell_volume 2888.22(11)
_computing_cell_refinement
;
CrysAlisPro, Agilent Technologies,
Version 1.171.36.28 (release 01-02-2013 CrysAlis171 .NET)
(compiled Feb  1 2013,16:14:44)
;
_computing_data_collection
;
CrysAlisPro, Agilent Technologies,
Version 1.171.36.28 (release 01-02-2013 CrysAlis171 .NET)
(compiled Feb  1 2013,16:14:44)
;
_computing_data_reduction
;
CrysAlisPro, Agilent Technologies,
Version 1.171.36.28 (release 01-02-2013 CrysAlis171 .NET)
(compiled Feb  1 2013,16:14:44)
;
_computing_structure_refinement 'SHELXL-97 (Sheldrick, 2008)'
_computing_structure_solution 'SHELXS-97 (Sheldrick, 2008)'
_diffrn_ambient_environment N~2~
_diffrn_ambient_temperature 123(2)
_diffrn_detector 'CCD plate'
_diffrn_detector_area_resol_mean 10.5431
_diffrn_detector_type Ruby
_diffrn_measured_fraction_theta_full 0.993
_diffrn_measured_fraction_theta_max 0.993
_diffrn_measurement_device 'four-circle diffractometer'
_diffrn_measurement_device_type 'Xcalibur, Ruby, Gemini ultra'
_diffrn_measurement_method '\w scans'
_diffrn_radiation_monochromator mirror
_diffrn_radiation_probe x-ray
_diffrn_radiation_type 'Cu K\a'
_diffrn_radiation_wavelength 1.54184
_diffrn_reflns_av_R_equivalents 0.0274
_diffrn_reflns_av_sigmaI/netI 0.0241
_diffrn_reflns_limit_h_max 15
_diffrn_reflns_limit_h_min -15
_diffrn_reflns_limit_k_max 12
_diffrn_reflns_limit_k_min -16
_diffrn_reflns_limit_l_max 18
_diffrn_reflns_limit_l_min -18
_diffrn_reflns_number 31867
_diffrn_reflns_theta_full 66.66
_diffrn_reflns_theta_max 66.66
_diffrn_reflns_theta_min 2.91
_diffrn_source 'sealed X-ray tube'
_diffrn_source_type 'Enhance Ultra (Cu) X-ray Source'
_exptl_absorpt_coefficient_mu 19.883
_exptl_absorpt_correction_T_max 0.521
_exptl_absorpt_correction_T_min 0.080
_exptl_absorpt_correction_type gaussian
_exptl_absorpt_process_details
;
CrysAlisPro, Agilent Technologies,
Version 1.171.36.28 (release 01-02-2013 CrysAlis171 .NET)
(compiled Feb  1 2013,16:14:44)
Numerical absorption correction based on gaussian integration over
            a multifaceted crystal model
;
_exptl_crystal_colour red
_exptl_crystal_density_diffrn 1.859
_exptl_crystal_density_method 'not measured'
_exptl_crystal_description 'elongated plate'
_exptl_crystal_F_000 1556
_exptl_crystal_size_max 0.1957
_exptl_crystal_size_mid 0.1086
_exptl_crystal_size_min 0.0399
_refine_diff_density_max 0.977
_refine_diff_density_min -2.123
_refine_diff_density_rms 0.090
_refine_ls_extinction_method none
_refine_ls_goodness_of_fit_ref 1.047
_refine_ls_hydrogen_treatment constr
_refine_ls_matrix_type full
_refine_ls_number_parameters 688
_refine_ls_number_reflns 10141
_refine_ls_number_restraints 0
_refine_ls_restrained_S_all 1.047
_refine_ls_R_factor_all 0.0289
_refine_ls_R_factor_gt 0.0261
_refine_ls_shift/su_max 0.001
_refine_ls_shift/su_mean 0.000
_refine_ls_structure_factor_coef Fsqd
_refine_ls_weighting_details 'calc w=1/[\s^2^(Fo^2^)+(0.0430P)^2^+1.2887P] where P=(Fo^2^+2Fc^2^)/3'
_refine_ls_weighting_scheme calc
_refine_ls_wR_factor_gt 0.0678
_refine_ls_wR_factor_ref 0.0688
_reflns_number_gt 9195
_reflns_number_total 10141
_reflns_threshold_expression >2sigma(I)
_cod_data_source_file c5dt00303b2.cif
_cod_data_source_block ne
_cod_depositor_comments 'Adding full bibliography for 7034160--7034167.cif.'
_cod_original_formula_sum 'C42.50 H54.50 Cu5 I4 N9.50 P3'
_cod_database_code 7034164

loop_
_symmetry_equiv_pos_as_xyz
'x, y, z'
'-x, -y, -z'

loop_
_atom_site_label
_atom_site_type_symbol
_atom_site_fract_x
_atom_site_fract_y
_atom_site_fract_z
_atom_site_U_iso_or_equiv
_atom_site_adp_type
_atom_site_occupancy
_atom_site_symmetry_multiplicity
_atom_site_calc_flag
_atom_site_refinement_flags
_atom_site_disorder_assembly
_atom_site_disorder_group
C1 C 0.6336(2) 0.2029(2) 0.6471(2) 0.0235(6) Uani 1 1 d . A .
C2 C 0.6833(2) 0.1760(2) 0.5562(2) 0.0244(6) Uani 1 1 d . . .
C3 C 0.7081(2) 0.2466(2) 0.4884(2) 0.0279(7) Uani 1 1 d . . .
C4 C 0.7595(3) 0.2195(3) 0.4056(2) 0.0345(8) Uani 1 1 d . . .
H4 H 0.7756 0.2672 0.3597 0.041 Uiso 1 1 calc R . .
C5 C 0.7880(3) 0.1245(3) 0.3880(2) 0.0360(8) Uani 1 1 d . . .
C6 C 0.7642(3) 0.0565(3) 0.4559(2) 0.0319(7) Uani 1 1 d . . .
H6 H 0.7834 -0.0085 0.4450 0.038 Uiso 1 1 calc R . .
C7 C 0.7130(2) 0.0801(2) 0.5398(2) 0.0279(7) Uani 1 1 d . . .
C8 C 0.6796(3) 0.3501(3) 0.5047(2) 0.0348(8) Uani 1 1 d . . .
H8A H 0.6966 0.3887 0.4492 0.052 Uiso 1 1 calc R . .
H8B H 0.7179 0.3651 0.5472 0.052 Uiso 1 1 calc R . .
H8C H 0.6056 0.3637 0.5283 0.052 Uiso 1 1 calc R . .
C9 C 0.8427(4) 0.0952(4) 0.2980(3) 0.0528(11) Uani 1 1 d . . .
H9A H 0.7918 0.0898 0.2627 0.079 Uiso 1 1 calc R . .
H9B H 0.8861 0.0338 0.3041 0.079 Uiso 1 1 calc R . .
H9C H 0.8856 0.1429 0.2689 0.079 Uiso 1 1 calc R . .
C10 C 0.6928(3) 0.0025(2) 0.6117(3) 0.0326(8) Uani 1 1 d . . .
H10A H 0.6990 -0.0577 0.5855 0.049 Uiso 1 1 calc R . .
H10B H 0.6232 0.0176 0.6463 0.049 Uiso 1 1 calc R . .
H10C H 0.7431 -0.0028 0.6501 0.049 Uiso 1 1 calc R . .
C11 C 0.6300(3) 0.2451(2) 0.8136(2) 0.0255(7) Uani 1 1 d . A .
C12 C 0.6729(3) 0.2573(3) 0.8919(3) 0.0367(8) Uani 1 1 d . . .
C13 C 0.6613(8) 0.1789(9) 0.9626(8) 0.023(2) Uani 0.50 1 d P A 1
C14 C 0.6882(8) 0.1887(6) 1.0429(5) 0.0326(16) Uani 0.50 1 d P A 1
H14 H 0.6886 0.1364 1.0859 0.039 Uiso 0.50 1 calc PR A 1
C15 C 0.7146(7) 0.2737(6) 1.0615(6) 0.0357(16) Uani 0.50 1 d P A 1
C16 C 0.7206(7) 0.3464(6) 0.9955(6) 0.0303(16) Uani 0.50 1 d P A 1
H16 H 0.7437 0.4025 1.0059 0.036 Uiso 0.50 1 calc PR A 1
C17 C 0.6941(8) 0.3410(8) 0.9140(7) 0.022(2) Uani 0.50 1 d P A 1
C18 C 0.6374(10) 0.0852(12) 0.9443(12) 0.028(3) Uani 0.50 1 d P A 1
H18A H 0.6467 0.0388 0.9941 0.042 Uiso 0.50 1 calc PR A 1
H18B H 0.6839 0.0632 0.8908 0.042 Uiso 0.50 1 calc PR A 1
H18C H 0.5661 0.0926 0.9362 0.042 Uiso 0.50 1 calc PR A 1
C19 C 0.7332(8) 0.2856(6) 1.1521(6) 0.050(2) Uani 0.50 1 d P A 1
H19A H 0.8040 0.2581 1.1562 0.074 Uiso 0.50 1 calc PR A 1
H19B H 0.6853 0.2532 1.1970 0.074 Uiso 0.50 1 calc PR A 1
H19C H 0.7225 0.3532 1.1618 0.074 Uiso 0.50 1 calc PR A 1
C20 C 0.7013(12) 0.4213(12) 0.8437(8) 0.030(3) Uani 0.50 1 d P A 1
H20A H 0.7559 0.4020 0.7938 0.045 Uiso 0.50 1 calc PR A 1
H20B H 0.7172 0.4764 0.8674 0.045 Uiso 0.50 1 calc PR A 1
H20C H 0.6356 0.4379 0.8239 0.045 Uiso 0.50 1 calc PR A 1
C13A C 0.7022(8) 0.1844(9) 0.9505(8) 0.025(2) Uani 0.50 1 d P A 2
C14A C 0.7471(8) 0.2024(7) 1.0185(6) 0.0390(19) Uani 0.50 1 d P A 2
H14A H 0.7561 0.1540 1.0641 0.047 Uiso 0.50 1 calc PR A 2
C15A C 0.7793(8) 0.2891(6) 1.0220(6) 0.0423(19) Uani 0.50 1 d P A 2
C16A C 0.7660(8) 0.3590(6) 0.9547(7) 0.0360(18) Uani 0.50 1 d P A 2
H16A H 0.7862 0.4190 0.9565 0.043 Uiso 0.50 1 calc PR A 2
C17A C 0.7233(9) 0.3428(10) 0.8842(8) 0.026(2) Uani 0.50 1 d P A 2
C18A C 0.6734(10) 0.0895(13) 0.9468(12) 0.032(3) Uani 0.50 1 d P A 2
H18D H 0.6033 0.0970 0.9356 0.047 Uiso 0.50 1 calc PR A 2
H18E H 0.6766 0.0523 1.0031 0.047 Uiso 0.50 1 calc PR A 2
H18F H 0.7212 0.0567 0.8993 0.047 Uiso 0.50 1 calc PR A 2
C19A C 0.8260(10) 0.3086(9) 1.0963(8) 0.073(3) Uani 0.50 1 d P A 2
H19D H 0.8979 0.3173 1.0740 0.110 Uiso 0.50 1 calc PR A 2
H19E H 0.8229 0.2551 1.1411 0.110 Uiso 0.50 1 calc PR A 2
H19F H 0.7878 0.3663 1.1225 0.110 Uiso 0.50 1 calc PR A 2
C20A C 0.7181(13) 0.4198(13) 0.8099(9) 0.034(3) Uani 0.50 1 d P A 2
H20D H 0.7343 0.4782 0.8274 0.051 Uiso 0.50 1 calc PR A 2
H20E H 0.6486 0.4313 0.7968 0.051 Uiso 0.50 1 calc PR A 2
H20F H 0.7679 0.3996 0.7574 0.051 Uiso 0.50 1 calc PR A 2
C25 C 0.4570(3) -0.0572(3) 0.6111(2) 0.0294(7) Uani 1 1 d . . .
C26 C 0.4953(3) -0.1513(3) 0.5807(3) 0.0355(8) Uani 1 1 d . . .
H26A H 0.5497 -0.1468 0.5283 0.053 Uiso 1 1 calc R . .
H26B H 0.4389 -0.1780 0.5660 0.053 Uiso 1 1 calc R . .
H26C H 0.5229 -0.1925 0.6273 0.053 Uiso 1 1 calc R . .
C27 C 0.4275(3) 0.1166(3) 1.0930(3) 0.0437(10) Uani 1 1 d . . .
C28 C 0.4548(4) 0.0656(4) 1.1729(3) 0.0634(14) Uani 1 1 d . . .
H28A H 0.4122 0.0151 1.1924 0.095 Uiso 1 1 calc R . .
H28B H 0.4430 0.1096 1.2191 0.095 Uiso 1 1 calc R . .
H28C H 0.5275 0.0378 1.1609 0.095 Uiso 1 1 calc R . .
C29 C 0.4746(5) 0.5624(3) 0.8989(3) 0.0555(13) Uani 1 1 d . . .
C30 C 0.5193(6) 0.6410(4) 0.9190(3) 0.080(2) Uani 1 1 d . . .
H30A H 0.5818 0.6165 0.9423 0.120 Uiso 1 1 calc R . .
H30B H 0.4696 0.6774 0.9630 0.120 Uiso 1 1 calc R . .
H30C H 0.5367 0.6822 0.8653 0.120 Uiso 1 1 calc R . .
C31 C 0.9956(3) 0.2414(3) 0.8071(3) 0.0461(10) Uani 1 1 d . . .
C32 C 1.0488(5) 0.2985(5) 0.8491(5) 0.087(2) Uani 1 1 d . . .
H32A H 1.0666 0.2634 0.9028 0.130 Uiso 1 1 calc R . .
H32B H 1.0039 0.3579 0.8643 0.130 Uiso 1 1 calc R . .
H32C H 1.1118 0.3127 0.8087 0.130 Uiso 1 1 calc R . .
C33 C 0.9914(3) 0.1274(3) 0.5172(3) 0.0439(9) Uani 1 1 d . . .
C34 C 1.0440(4) 0.1391(4) 0.4256(3) 0.0598(12) Uani 1 1 d . . .
H34A H 1.1147 0.1496 0.4234 0.090 Uiso 1 1 calc R . .
H34B H 1.0075 0.1937 0.3955 0.090 Uiso 1 1 calc R . .
H34C H 1.0450 0.0818 0.3962 0.090 Uiso 1 1 calc R . .
C35 C 0.8668(4) -0.0679(4) 0.8135(4) 0.0714(18) Uani 1 1 d . . .
C36A C 0.8733(13) -0.1453(11) 0.8889(11) 0.068(4) Uani 0.45 1 d P B 1
H36A H 0.9434 -0.1572 0.9006 0.102 Uiso 0.45 1 calc PR B 1
H36B H 0.8558 -0.2037 0.8724 0.102 Uiso 0.45 1 calc PR B 1
H36C H 0.8249 -0.1246 0.9419 0.102 Uiso 0.45 1 calc PR B 1
C36B C 0.8355(9) -0.1625(8) 0.8543(9) 0.067(3) Uani 0.55 1 d P B 2
H36D H 0.7887 -0.1820 0.8214 0.100 Uiso 0.55 1 calc PR B 2
H36E H 0.8007 -0.1561 0.9157 0.100 Uiso 0.55 1 calc PR B 2
H36F H 0.8969 -0.2104 0.8521 0.100 Uiso 0.55 1 calc PR B 2
C37 C 0.7283(4) -0.3119(3) 0.6841(3) 0.0514(11) Uani 1 1 d . . .
C38 C 0.8113(4) -0.3744(4) 0.6332(4) 0.0693(15) Uani 1 1 d . . .
H38A H 0.8104 -0.4398 0.6589 0.104 Uiso 1 1 calc R . .
H38B H 0.8775 -0.3549 0.6344 0.104 Uiso 1 1 calc R . .
H38C H 0.8017 -0.3704 0.5722 0.104 Uiso 1 1 calc R . .
N1 N 0.4160(2) 0.3795(2) 0.4971(2) 0.0332(6) Uani 1 1 d . . .
C23 C 0.4326(3) 0.4185(3) 0.4294(3) 0.0349(8) Uani 1 1 d . . .
C24 C 0.4536(4) 0.4670(4) 0.3418(3) 0.0584(13) Uani 1 1 d . . .
H24A H 0.5278 0.4680 0.3233 0.088 Uiso 1 1 calc R . .
H24B H 0.4174 0.5321 0.3430 0.088 Uiso 1 1 calc R . .
H24C H 0.4298 0.4334 0.3002 0.088 Uiso 1 1 calc R . .
N2 N 0.4289(2) 0.0164(2) 0.6355(2) 0.0330(7) Uani 1 1 d . . .
N3 N 0.4065(3) 0.1564(2) 1.0302(2) 0.0400(7) Uani 1 1 d . A .
N4 N 0.4405(3) 0.5008(2) 0.8819(2) 0.0442(8) Uani 1 1 d . . .
N5 N 0.9553(3) 0.1970(3) 0.7751(3) 0.0496(9) Uani 1 1 d . . .
N6 N 0.9513(3) 0.1195(3) 0.5885(2) 0.0442(8) Uani 1 1 d . . .
N7 N 0.8768(3) 0.0004(3) 0.7722(2) 0.0469(8) Uani 1 1 d . A .
N8 N 0.6610(4) -0.2653(4) 0.7215(3) 0.0715(13) Uani 1 1 d . . .
P1 P 0.71315(6) 0.20637(6) 0.71979(5) 0.02685(17) Uani 1 1 d . . .
P2 P 0.50142(6) 0.23328(6) 0.68328(5) 0.02331(16) Uani 1 1 d . . .
P3 P 0.49936(6) 0.26714(6) 0.81178(5) 0.02472(16) Uani 1 1 d . A .
Cu1 Cu 0.37311(4) 0.31390(3) 0.61566(3) 0.02680(11) Uani 1 1 d . A .
Cu2 Cu 0.37326(4) 0.14242(3) 0.68069(3) 0.02721(11) Uani 1 1 d . A .
Cu3 Cu 0.36634(4) 0.22508(3) 0.92129(3) 0.02848(11) Uani 1 1 d . . .
Cu4 Cu 0.37648(4) 0.39523(3) 0.85440(3) 0.02998(11) Uani 1 1 d . A .
Cu5 Cu 0.87341(4) 0.13374(4) 0.71183(4) 0.03621(13) Uani 1 1 d . A .
I1 I 0.230040(16) 0.218246(15) 0.590034(15) 0.03175(6) Uani 1 1 d . . .
I2 I 0.281342(18) 0.109773(16) 0.847950(14) 0.03424(7) Uani 1 1 d . A .
I3 I 0.22565(2) 0.367281(16) 0.990584(16) 0.04747(8) Uani 1 1 d . A .
I4 I 0.281795(17) 0.449724(15) 0.720266(14) 0.03164(6) Uani 1 1 d . . .
N10 N 1.005(3) 0.301(3) 0.259(4) 0.087(9) Uani 0.50 1 d P C 2
C41 C 1.0049(11) 0.3704(10) 0.2279(11) 0.052(3) Uani 0.50 1 d P C 2
C42 C 1.0063(8) 0.4646(7) 0.1819(7) 0.061(3) Uani 0.50 1 d P C 2
H42A H 1.0515 0.4598 0.1240 0.092 Uiso 0.50 1 calc PR C 2
H42B H 1.0319 0.5054 0.2163 0.092 Uiso 0.50 1 calc PR C 2
H42C H 0.9365 0.4919 0.1747 0.092 Uiso 0.50 1 calc PR C 2
N10A N 0.980(3) 0.327(4) 0.262(4) 0.077(9) Uani 0.50 1 d P D 1
C41A C 0.9681(10) 0.3722(8) 0.1969(9) 0.053(3) Uani 0.50 1 d P D 1
C42A C 0.9486(7) 0.4216(7) 0.1132(6) 0.053(2) Uani 0.50 1 d P D 1
H42D H 0.9429 0.3752 0.0734 0.079 Uiso 0.50 1 calc PR D 1
H42E H 1.0055 0.4566 0.0863 0.079 Uiso 0.50 1 calc PR D 1
H42F H 0.8843 0.4660 0.1239 0.079 Uiso 0.50 1 calc PR D 1
N1S N 1.0282(10) -0.1736(10) 0.9565(8) 0.086(3) Uiso 0.50 1 d P E -1
C11S C 1.0269(14) -0.1121(14) 0.9653(11) 0.100(5) Uiso 0.50 1 d P E -1
C12S C 1.0306(13) -0.0345(11) 1.0065(11) 0.090(4) Uiso 0.50 1 d P E -1
H12A H 0.9943 0.0217 0.9784 0.135 Uiso 0.50 1 calc PR E -1
H12B H 1.1025 -0.0263 1.0022 0.135 Uiso 0.50 1 calc PR E -1
H12C H 0.9976 -0.0429 1.0686 0.135 Uiso 0.50 1 calc PR E -1
C1S C 0.9743(6) -0.5553(4) 0.5251(5) 0.063(3) Uiso 0.50 1 d PG F -1
C2S C 0.9469(6) -0.5058(6) 0.4496(5) 0.0571(17) Uiso 0.50 1 d PG F -1
H2SA H 0.9009 -0.5287 0.4210 0.069 Uiso 0.50 1 calc PR F -1
C3S C 0.9867(8) -0.4229(6) 0.4161(5) 0.086(4) Uiso 0.50 1 d PG F -1
H3SA H 0.9679 -0.3892 0.3645 0.104 Uiso 0.50 1 calc PR F -1
C4S C 1.0539(8) -0.3894(5) 0.4580(7) 0.113(4) Uiso 0.50 1 d PG F -1
H4SA H 1.0811 -0.3328 0.4350 0.135 Uiso 0.50 1 calc PR F -1
C5S C 1.0813(7) -0.4388(6) 0.5334(6) 0.078(3) Uiso 0.50 1 d PG F -1
H5SA H 1.1273 -0.4160 0.5621 0.094 Uiso 0.50 1 calc PR F -1
C6S C 1.0415(6) -0.5218(5) 0.5670(4) 0.0571(17) Uiso 0.50 1 d PG F -1
H6SA H 1.0602 -0.5555 0.6186 0.069 Uiso 0.50 1 calc PR F -1
C7S C 0.9414(17) -0.6365(14) 0.5648(14) 0.113(4) Uiso 0.50 1 d P F -1
H7SA H 0.9289 -0.6742 0.5204 0.169 Uiso 0.50 1 calc PR F -1
H7SB H 0.8775 -0.6213 0.6076 0.169 Uiso 0.50 1 calc PR F -1
H7SC H 0.9941 -0.6729 0.5952 0.169 Uiso 0.50 1 calc PR F -1

loop_
_atom_site_aniso_label
_atom_site_aniso_U_11
_atom_site_aniso_U_22
_atom_site_aniso_U_33
_atom_site_aniso_U_23
_atom_site_aniso_U_13
_atom_site_aniso_U_12
C1 0.0230(15) 0.0255(16) 0.0226(16) 0.0010(12) -0.0068(12) -0.0043(12)
C2 0.0206(14) 0.0309(17) 0.0219(16) -0.0014(12) -0.0052(12) -0.0031(12)
C3 0.0249(16) 0.0345(18) 0.0250(17) 0.0003(13) -0.0072(13) -0.0051(13)
C4 0.0303(17) 0.050(2) 0.0224(17) 0.0017(15) -0.0020(14) -0.0121(15)
C5 0.0265(17) 0.050(2) 0.0314(19) -0.0120(16) -0.0007(14) -0.0063(15)
C6 0.0249(16) 0.0364(19) 0.036(2) -0.0125(15) -0.0056(14) -0.0034(14)
C7 0.0207(15) 0.0342(18) 0.0303(18) -0.0034(14) -0.0070(13) -0.0053(13)
C8 0.0365(19) 0.0322(19) 0.035(2) 0.0016(15) -0.0076(16) -0.0066(15)
C9 0.050(2) 0.069(3) 0.035(2) -0.017(2) 0.0079(19) -0.011(2)
C10 0.0283(17) 0.0289(18) 0.041(2) 0.0014(15) -0.0099(15) -0.0028(13)
C11 0.0309(16) 0.0244(16) 0.0247(16) 0.0006(12) -0.0115(13) -0.0085(13)
C12 0.054(2) 0.0247(18) 0.038(2) -0.0059(15) -0.0272(18) 0.0008(15)
C13 0.020(5) 0.026(4) 0.027(5) -0.003(3) -0.013(5) -0.001(5)
C14 0.042(5) 0.031(4) 0.026(4) -0.002(3) -0.015(4) 0.002(4)
C15 0.039(5) 0.038(4) 0.035(4) -0.012(3) -0.019(4) 0.001(3)
C16 0.031(4) 0.028(4) 0.037(5) -0.010(3) -0.014(4) -0.005(3)
C17 0.017(5) 0.022(4) 0.023(6) -0.007(4) 0.001(4) 0.002(4)
C18 0.033(8) 0.023(4) 0.030(5) -0.002(3) -0.008(6) -0.008(6)
C19 0.070(6) 0.046(5) 0.037(5) -0.005(4) -0.028(4) 0.000(4)
C20 0.029(6) 0.029(5) 0.034(8) -0.001(6) -0.007(6) -0.011(4)
C13A 0.020(5) 0.027(5) 0.028(5) -0.006(3) -0.007(5) 0.003(5)
C14A 0.039(5) 0.048(5) 0.029(4) -0.003(4) -0.018(4) 0.010(4)
C15A 0.044(5) 0.046(5) 0.044(5) -0.015(4) -0.026(5) 0.004(4)
C16A 0.038(5) 0.037(5) 0.039(5) -0.011(4) -0.015(4) -0.006(4)
C17A 0.017(6) 0.038(5) 0.021(6) -0.014(5) 0.002(4) -0.002(4)
C18A 0.031(7) 0.033(6) 0.029(5) 0.001(4) -0.006(6) -0.002(6)
C19A 0.085(8) 0.083(8) 0.067(7) -0.030(6) -0.055(7) 0.009(6)
C20A 0.034(6) 0.025(5) 0.040(8) -0.001(7) 0.003(6) -0.009(4)
C25 0.0272(16) 0.033(2) 0.0308(18) -0.0046(14) -0.0132(14) -0.0018(14)
C26 0.0366(19) 0.0311(19) 0.042(2) -0.0131(15) -0.0159(16) 0.0043(14)
C27 0.048(2) 0.061(3) 0.026(2) 0.0015(18) -0.0088(17) -0.0196(19)
C28 0.065(3) 0.094(4) 0.029(2) 0.011(2) -0.017(2) -0.004(3)
C29 0.104(4) 0.050(3) 0.0192(18) -0.0014(17) -0.003(2) -0.045(3)
C30 0.159(6) 0.062(3) 0.034(2) -0.007(2) -0.007(3) -0.076(4)
C31 0.0292(19) 0.065(3) 0.047(2) -0.001(2) -0.0120(18) -0.0119(19)
C32 0.056(3) 0.108(5) 0.109(5) -0.027(4) -0.037(3) -0.015(3)
C33 0.0271(18) 0.057(3) 0.045(3) 0.0023(19) -0.0078(18) -0.0039(17)
C34 0.045(2) 0.083(4) 0.043(3) 0.005(2) 0.002(2) -0.007(2)
C35 0.050(3) 0.053(3) 0.077(4) 0.023(3) 0.028(3) 0.018(2)
C36A 0.061(9) 0.051(8) 0.076(10) 0.023(7) 0.004(7) 0.000(6)
C36B 0.049(6) 0.053(6) 0.081(9) 0.024(6) 0.006(5) -0.001(5)
C37 0.048(2) 0.050(3) 0.052(3) 0.016(2) -0.013(2) -0.005(2)
C38 0.047(3) 0.062(3) 0.090(4) 0.005(3) -0.006(3) 0.002(2)
N1 0.0333(15) 0.0379(17) 0.0280(16) -0.0013(13) -0.0072(12) -0.0031(12)
C23 0.0308(18) 0.043(2) 0.033(2) -0.0033(17) -0.0085(15) -0.0093(15)
C24 0.074(3) 0.071(3) 0.033(2) 0.013(2) -0.009(2) -0.034(3)
N2 0.0323(15) 0.0302(17) 0.0395(17) -0.0099(13) -0.0139(13) 0.0006(12)
N3 0.0504(19) 0.0483(19) 0.0261(16) 0.0037(14) -0.0106(14) -0.0207(15)
N4 0.074(2) 0.0367(18) 0.0268(16) -0.0038(13) -0.0069(16) -0.0264(17)
N5 0.0323(17) 0.066(2) 0.052(2) 0.0086(18) -0.0138(16) -0.0135(16)
N6 0.0294(16) 0.057(2) 0.044(2) 0.0015(16) -0.0064(15) -0.0052(14)
N7 0.0321(17) 0.049(2) 0.051(2) 0.0099(17) -0.0035(15) 0.0020(14)
N8 0.079(3) 0.077(3) 0.049(2) 0.003(2) -0.012(2) 0.008(3)
P1 0.0228(4) 0.0332(4) 0.0262(4) -0.0006(3) -0.0083(3) -0.0055(3)
P2 0.0207(4) 0.0307(4) 0.0193(4) -0.0056(3) -0.0048(3) -0.0025(3)
P3 0.0278(4) 0.0292(4) 0.0191(4) -0.0043(3) -0.0044(3) -0.0081(3)
Cu1 0.0277(2) 0.0281(3) 0.0246(2) -0.00231(18) -0.00723(19) -0.00123(18)
Cu2 0.0283(2) 0.0248(2) 0.0304(3) -0.00564(19) -0.0099(2) -0.00168(18)
Cu3 0.0353(3) 0.0278(3) 0.0220(2) -0.00136(18) -0.0020(2) -0.00845(19)
Cu4 0.0407(3) 0.0252(2) 0.0242(2) -0.00488(18) -0.0010(2) -0.0098(2)
Cu5 0.0239(2) 0.0453(3) 0.0394(3) 0.0067(2) -0.0098(2) -0.0070(2)
I1 0.02885(11) 0.03143(12) 0.03914(13) -0.00508(9) -0.01691(9) -0.00174(8)
I2 0.04261(13) 0.03626(13) 0.02804(12) 0.00089(9) -0.00843(9) -0.01805(9)
I3 0.06830(17) 0.02583(12) 0.03494(14) -0.00665(9) 0.02284(12) -0.00755(11)
I4 0.03264(11) 0.02978(12) 0.03097(12) -0.00756(8) -0.00459(9) 0.00124(8)
N10 0.10(3) 0.10(2) 0.065(11) 0.002(14) -0.017(19) -0.034(17)
C41 0.048(7) 0.059(8) 0.050(8) -0.009(6) -0.008(6) -0.009(6)
C42 0.052(5) 0.054(6) 0.063(6) -0.005(5) 0.016(5) -0.002(4)
N10A 0.048(9) 0.11(3) 0.063(11) 0.006(15) -0.004(8) -0.005(10)
C41A 0.044(6) 0.055(6) 0.051(7) -0.009(5) 0.002(5) 0.003(5)
C42A 0.048(5) 0.047(5) 0.054(5) -0.001(4) 0.002(4) 0.004(4)

loop_
_atom_type_symbol
_atom_type_description
_atom_type_scat_dispersion_real
_atom_type_scat_dispersion_imag
_atom_type_scat_source
C C 0.0181 0.0091 'International Tables Vol C Tables 4.2.6.8 and 6.1.1.4'
H H 0.0000 0.0000 'International Tables Vol C Tables 4.2.6.8 and 6.1.1.4'
N N 0.0311 0.0180 'International Tables Vol C Tables 4.2.6.8 and 6.1.1.4'
P P 0.2955 0.4335 'International Tables Vol C Tables 4.2.6.8 and 6.1.1.4'
Cu Cu -1.9646 0.5888 'International Tables Vol C Tables 4.2.6.8 and 6.1.1.4'
I I -0.3257 6.8362 'International Tables Vol C Tables 4.2.6.8 and 6.1.1.4'

loop_
_exptl_crystal_face_index_h
_exptl_crystal_face_index_k
_exptl_crystal_face_index_l
_exptl_crystal_face_perp_dist
_exptl_oxdiff_crystal_face_indexfrac_h
_exptl_oxdiff_crystal_face_indexfrac_k
_exptl_oxdiff_crystal_face_indexfrac_l
_exptl_oxdiff_crystal_face_x
_exptl_oxdiff_crystal_face_y
_exptl_oxdiff_crystal_face_z
0 -1 1 0.0591 -0.0000 -1.0000 1.0000 0.0199 0.1025 0.1142
1 3 2 0.0897 1.0000 3.0000 2.0000 0.0373 0.1799 -0.3125
-1 -3 -2 0.0747 -1.0000 -3.0000 -2.0000 -0.0373 -0.1799 0.3125
0 1 -2 0.0305 0.0000 1.0000 -2.0000 -0.0160 -0.2036 -0.1218
0 1 0 0.0739 0.0000 1.0000 0.0000 -0.0239 -0.0014 -0.1066
-1 0 0 0.0199 -1.0000 -0.0000 -0.0000 -0.1169 0.0179 0.0081
1 0 0 0.0199 1.0000 0.0000 0.0000 0.1169 -0.0179 -0.0081

loop_
_geom_angle_atom_site_label_1
_geom_angle_atom_site_label_2
_geom_angle_atom_site_label_3
_geom_angle
C2 C1 P1 117.4(2)
C2 C1 P2 124.5(2)
P1 C1 P2 118.10(19)
C7 C2 C3 119.5(3)
C7 C2 C1 120.1(3)
C3 C2 C1 120.2(3)
C4 C3 C2 119.0(3)
C4 C3 C8 120.2(3)
C2 C3 C8 120.7(3)
C3 C4 C5 122.0(3)
C3 C4 H4 119.0
C5 C4 H4 119.0
C6 C5 C4 117.9(3)
C6 C5 C9 120.1(4)
C4 C5 C9 122.0(4)
C5 C6 C7 122.2(3)
C5 C6 H6 118.9
C7 C6 H6 118.9
C6 C7 C2 119.3(3)
C6 C7 C10 119.5(3)
C2 C7 C10 121.2(3)
C3 C8 H8A 109.5
C3 C8 H8B 109.5
H8A C8 H8B 109.5
C3 C8 H8C 109.5
H8A C8 H8C 109.5
H8B C8 H8C 109.5
C5 C9 H9A 109.5
C5 C9 H9B 109.5
H9A C9 H9B 109.5
C5 C9 H9C 109.5
H9A C9 H9C 109.5
H9B C9 H9C 109.5
C7 C10 H10A 109.5
C7 C10 H10B 109.5
H10A C10 H10B 109.5
C7 C10 H10C 109.5
H10A C10 H10C 109.5
H10B C10 H10C 109.5
C12 C11 P1 119.0(3)
C12 C11 P3 123.2(3)
P1 C11 P3 117.77(18)
C17 C12 C13A 109.7(8)
C17 C12 C17A 21.5(4)
C13A C12 C17A 116.5(8)
C17 C12 C13 117.4(7)
C13A C12 C13 22.0(3)
C17A C12 C13 131.2(7)
C17 C12 C11 125.8(6)
C13A C12 C11 124.4(6)
C17A C12 C11 114.6(6)
C13 C12 C11 114.1(5)
C14 C13 C12 118.6(9)
C14 C13 C18 119.7(11)
C12 C13 C18 121.0(11)
C15 C14 C13 121.7(8)
C15 C14 H14 119.2
C13 C14 H14 119.2
C16 C15 C14 117.9(7)
C16 C15 C19 121.5(7)
C14 C15 C19 120.6(8)
C15 C16 C17 122.9(8)
C15 C16 H16 118.6
C17 C16 H16 118.6
C12 C17 C16 120.5(9)
C12 C17 C20 117.4(10)
C16 C17 C20 121.6(11)
C12 C13A C14A 120.0(10)
C12 C13A C18A 118.9(11)
C14A C13A C18A 120.7(12)
C13A C14A C15A 122.2(9)
C13A C14A H14A 118.9
C15A C14A H14A 118.9
C16A C15A C14A 118.2(7)
C16A C15A C19A 119.9(9)
C14A C15A C19A 121.9(9)
C15A C16A C17A 121.2(9)
C15A C16A H16A 119.4
C17A C16A H16A 119.4
C16A C17A C12 118.1(10)
C16A C17A C20A 118.3(12)
C12 C17A C20A 123.1(11)
C13A C18A H18D 109.5
C13A C18A H18E 109.5
H18D C18A H18E 109.5
C13A C18A H18F 109.5
H18D C18A H18F 109.5
H18E C18A H18F 109.5
C15A C19A H19D 109.5
C15A C19A H19E 109.5
H19D C19A H19E 109.5
C15A C19A H19F 109.5
H19D C19A H19F 109.5
H19E C19A H19F 109.5
C17A C20A H20D 109.5
C17A C20A H20E 109.5
H20D C20A H20E 109.5
C17A C20A H20F 109.5
H20D C20A H20F 109.5
H20E C20A H20F 109.5
N2 C25 C26 178.6(4)
C25 C26 H26A 109.5
C25 C26 H26B 109.5
H26A C26 H26B 109.5
C25 C26 H26C 109.5
H26A C26 H26C 109.5
H26B C26 H26C 109.5
N3 C27 C28 179.7(6)
C27 C28 H28A 109.5
C27 C28 H28B 109.5
H28A C28 H28B 109.5
C27 C28 H28C 109.5
H28A C28 H28C 109.5
H28B C28 H28C 109.5
N4 C29 C30 178.9(5)
C29 C30 H30A 109.5
C29 C30 H30B 109.5
H30A C30 H30B 109.5
C29 C30 H30C 109.5
H30A C30 H30C 109.5
H30B C30 H30C 109.5
N5 C31 C32 179.5(6)
C31 C32 H32A 109.5
C31 C32 H32B 109.5
H32A C32 H32B 109.5
C31 C32 H32C 109.5
H32A C32 H32C 109.5
H32B C32 H32C 109.5
N6 C33 C34 178.8(5)
C33 C34 H34A 109.5
C33 C34 H34B 109.5
H34A C34 H34B 109.5
C33 C34 H34C 109.5
H34A C34 H34C 109.5
H34B C34 H34C 109.5
N7 C35 C36B 165.8(9)
N7 C35 C36A 160.1(10)
C36B C35 C36A 33.9(7)
C35 C36A H36A 109.5
C35 C36A H36B 109.5
C35 C36A H36C 109.5
C35 C36B H36D 109.5
C35 C36B H36E 109.5
H36D C36B H36E 109.5
C35 C36B H36F 109.5
H36D C36B H36F 109.5
H36E C36B H36F 109.5
N8 C37 C38 176.6(6)
C37 C38 H38A 109.5
C37 C38 H38B 109.5
H38A C38 H38B 109.5
C37 C38 H38C 109.5
H38A C38 H38C 109.5
H38B C38 H38C 109.5
C23 N1 Cu1 174.7(3)
N1 C23 C24 178.9(4)
C23 C24 H24A 109.5
C23 C24 H24B 109.5
H24A C24 H24B 109.5
C23 C24 H24C 109.5
H24A C24 H24C 109.5
H24B C24 H24C 109.5
C25 N2 Cu2 177.1(3)
C27 N3 Cu3 178.6(3)
C29 N4 Cu4 178.1(4)
C31 N5 Cu5 172.4(4)
C33 N6 Cu5 168.6(4)
C35 N7 Cu5 170.3(4)
C1 P1 C11 103.90(15)
C1 P1 Cu5 126.97(12)
C11 P1 Cu5 126.28(11)
C1 P2 P3 99.79(11)
C1 P2 Cu1 132.86(11)
P3 P2 Cu1 116.60(4)
C1 P2 Cu2 127.09(11)
P3 P2 Cu2 111.58(4)
Cu1 P2 Cu2 67.05(3)
C11 P3 P2 100.42(12)
C11 P3 Cu3 127.26(11)
P2 P3 Cu3 117.35(4)
C11 P3 Cu4 130.81(12)
P2 P3 Cu4 112.61(4)
Cu3 P3 Cu4 67.30(3)
N1 Cu1 P2 117.00(9)
N1 Cu1 Cu2 136.44(9)
P2 Cu1 Cu2 57.28(2)
N1 Cu1 I4 105.84(9)
P2 Cu1 I4 104.56(3)
Cu2 Cu1 I4 117.50(2)
N1 Cu1 I1 102.68(9)
P2 Cu1 I1 117.89(3)
Cu2 Cu1 I1 60.921(16)
I4 Cu1 I1 108.121(18)
N2 Cu2 P2 112.96(9)
N2 Cu2 Cu1 134.91(10)
P2 Cu2 Cu1 55.67(2)
N2 Cu2 I1 105.98(9)
P2 Cu2 I1 116.78(3)
Cu1 Cu2 I1 61.411(16)
N2 Cu2 I2 106.37(10)
P2 Cu2 I2 106.18(3)
Cu1 Cu2 I2 118.72(2)
I1 Cu2 I2 108.048(18)
N3 Cu3 P3 116.08(10)
N3 Cu3 Cu4 131.81(10)
P3 Cu3 Cu4 56.45(3)
N3 Cu3 I2 107.79(10)
P3 Cu3 I2 104.10(3)
Cu4 Cu3 I2 120.32(2)
N3 Cu3 I3 100.64(11)
P3 Cu3 I3 116.86(3)
Cu4 Cu3 I3 60.667(16)
I2 Cu3 I3 111.29(2)
N4 Cu4 P3 111.22(12)
N4 Cu4 Cu3 133.73(10)
P3 Cu4 Cu3 56.25(2)
N4 Cu4 I4 110.16(10)
P3 Cu4 I4 106.40(3)
Cu3 Cu4 I4 116.10(2)
N4 Cu4 I3 106.21(10)
P3 Cu4 I3 118.14(3)
Cu3 Cu4 I3 62.153(16)
I4 Cu4 I3 104.40(2)
N5 Cu5 N6 108.18(15)
N5 Cu5 N7 104.12(16)
N6 Cu5 N7 106.15(15)
N5 Cu5 P1 112.92(12)
N6 Cu5 P1 113.70(10)
N7 Cu5 P1 111.12(10)
Cu2 I1 Cu1 57.668(15)
Cu3 I2 Cu2 99.059(16)
Cu4 I3 Cu3 57.179(15)
Cu4 I4 Cu1 98.954(16)
N10 C41 C42 177(3)
C41 C42 H42A 109.5
C41 C42 H42B 109.5
H42A C42 H42B 109.5
C41 C42 H42C 109.5
H42A C42 H42C 109.5
H42B C42 H42C 109.5
N10A C41A C42A 175(3)
N1S C11S C12S 160(2)
C7S C1S C2S 126.2(11)
C7S C1S C6S 113.8(11)
C2S C1S C6S 120.0
C1S C2S C3S 120.0
C1S C2S H2SA 120.0
C3S C2S H2SA 120.0
C4S C3S C2S 120.0
C4S C3S H3SA 120.0
C2S C3S H3SA 120.0
C3S C4S C5S 120.0
C3S C4S H4SA 120.0
C5S C4S H4SA 120.0
C6S C5S C4S 120.0
C6S C5S H5SA 120.0
C4S C5S H5SA 120.0
C5S C6S C1S 120.0
C5S C6S H6SA 120.0
C1S C6S H6SA 120.0

loop_
_geom_bond_atom_site_label_1
_geom_bond_atom_site_label_2
_geom_bond_distance
C1 C2 1.497(5)
C1 P1 1.722(3)
C1 P2 1.744(3)
C2 C7 1.403(5)
C2 C3 1.409(5)
C3 C4 1.393(5)
C3 C8 1.506(5)
C4 C5 1.395(6)
C4 H4 0.9500
C5 C6 1.381(6)
C5 C9 1.509(5)
C6 C7 1.393(5)
C6 H6 0.9500
C7 C10 1.506(5)
C8 H8A 0.9800
C8 H8B 0.9800
C8 H8C 0.9800
C9 H9A 0.9800
C9 H9B 0.9800
C9 H9C 0.9800
C10 H10A 0.9800
C10 H10B 0.9800
C10 H10C 0.9800
C11 C12 1.492(5)
C11 P1 1.727(4)
C11 P3 1.737(3)
C12 C17 1.373(12)
C12 C13A 1.374(13)
C12 C17A 1.479(13)
C12 C13 1.489(12)
C13 C14 1.401(14)
C13 C18 1.50(2)
C14 C15 1.400(12)
C14 H14 0.9500
C15 C16 1.380(13)
C15 C19 1.518(11)
C16 C17 1.402(15)
C16 H16 0.9500
C17 C20 1.501(17)
C18 H18A 0.9800
C18 H18B 0.9800
C18 H18C 0.9800
C19 H19A 0.9800
C19 H19B 0.9800
C19 H19C 0.9800
C20 H20A 0.9800
C20 H20B 0.9800
C20 H20C 0.9800
C13A C14A 1.390(15)
C13A C18A 1.49(2)
C14A C15A 1.393(14)
C14A H14A 0.9500
C15A C16A 1.388(13)
C15A C19A 1.499(12)
C16A C17A 1.397(15)
C16A H16A 0.9500
C17A C20A 1.51(2)
C18A H18D 0.9800
C18A H18E 0.9800
C18A H18F 0.9800
C19A H19D 0.9800
C19A H19E 0.9800
C19A H19F 0.9800
C20A H20D 0.9800
C20A H20E 0.9800
C20A H20F 0.9800
C25 N2 1.139(5)
C25 C26 1.457(5)
C26 H26A 0.9800
C26 H26B 0.9800
C26 H26C 0.9800
C27 N3 1.140(5)
C27 C28 1.456(6)
C28 H28A 0.9800
C28 H28B 0.9800
C28 H28C 0.9800
C29 N4 1.139(5)
C29 C30 1.453(6)
C30 H30A 0.9800
C30 H30B 0.9800
C30 H30C 0.9800
C31 N5 1.116(6)
C31 C32 1.456(7)
C32 H32A 0.9800
C32 H32B 0.9800
C32 H32C 0.9800
C33 N6 1.132(5)
C33 C34 1.459(6)
C34 H34A 0.9800
C34 H34B 0.9800
C34 H34C 0.9800
C35 N7 1.122(6)
C35 C36B 1.520(12)
C35 C36A 1.531(14)
C36A H36A 0.9800
C36A H36B 0.9800
C36A H36C 0.9800
C36B H36D 0.9800
C36B H36E 0.9800
C36B H36F 0.9800
C37 N8 1.126(7)
C37 C38 1.460(8)
C38 H38A 0.9800
C38 H38B 0.9800
C38 H38C 0.9800
N1 C23 1.134(5)
N1 Cu1 1.996(3)
C23 C24 1.456(6)
C24 H24A 0.9800
C24 H24B 0.9800
C24 H24C 0.9800
N2 Cu2 1.984(3)
N3 Cu3 1.995(3)
N4 Cu4 1.987(3)
N5 Cu5 1.997(4)
N6 Cu5 2.001(4)
N7 Cu5 2.035(4)
P1 Cu5 2.2168(10)
P2 P3 2.1047(11)
P2 Cu1 2.2918(9)
P2 Cu2 2.3348(9)
P3 Cu3 2.3079(9)
P3 Cu4 2.3133(10)
Cu1 Cu2 2.5556(7)
Cu1 I4 2.6515(5)
Cu1 I1 2.6558(5)
Cu2 I1 2.6433(5)
Cu2 I2 2.6671(5)
Cu3 Cu4 2.5606(7)
Cu3 I2 2.6330(5)
Cu3 I3 2.6941(6)
Cu4 I4 2.6493(6)
Cu4 I3 2.6563(5)
N10 C41 1.06(6)
C41 C42 1.459(19)
C42 H42A 0.9800
C42 H42B 0.9800
C42 H42C 0.9800
N10A C41A 1.17(6)
C41A C42A 1.467(17)
C42A H42D 0.9800
C42A H42E 0.9800
C42A H42F 0.9800
N1S C11S 0.905(18)
C11S C12S 1.36(2)
C12S H12A 0.9800
C12S H12B 0.9800
C12S H12C 0.9800
C1S C7S 1.35(2)
C1S C2S 1.3900
C1S C6S 1.3900
C2S C3S 1.3900
C2S H2SA 0.9500
C3S C4S 1.3900
C3S H3SA 0.9500
C4S C5S 1.3900
C4S H4SA 0.9500
C5S C6S 1.3900
C5S H5SA 0.9500
C6S H6SA 0.9500
C7S H7SA 0.9800
C7S H7SB 0.9800
C7S H7SC 0.9800
